data_2211504
loop_
_publ_author_name
'Seethalakshmi, T.'
'Linden, Anthony'
'Sunil Kumar, B.'
'Hunnur, R. K.'
'Kaliannan, P.'

_publ_section_title
;
 14-(4-Fluorophenyl)-14<i>H</i>-dibenzo[<i>a</i>,<i>j</i>]xanthene
;
_journal_coeditor_code LH2229
_journal_issue 12
_journal_name_full 'Acta Crystallographica Section E'
_journal_page_first o5417
_journal_page_last o5418
_journal_paper_doi 10.1107/S1600536806045053
_journal_volume 62
_journal_year 2006
_chemical_formula_iupac 'C27 H17 F O'
_chemical_formula_moiety 'C27 H17 F O'
_chemical_formula_sum 'C27 H17 F O'
_chemical_formula_weight 376.41
_chemical_name_systematic
;
14-(4-Fluorophenyl)-9H-dibenzo[a,j]xanthene
;
_space_group_IT_number 33
_symmetry_cell_setting orthorhombic
_symmetry_space_group_name_Hall 'P 2c -2n'
_symmetry_space_group_name_H-M 'P n a 21'
_atom_sites_solution_hydrogens geom
_atom_sites_solution_primary direct
_atom_sites_solution_secondary difmap
_audit_creation_method SHELXL97
_cell_angle_alpha 90.00
_cell_angle_beta 90.00
_cell_angle_gamma 90.00
_cell_formula_units_Z 4
_cell_length_a 13.7042(4)
_cell_length_b 17.1650(5)
_cell_length_c 7.7369(2)
_cell_measurement_reflns_used 2388
_cell_measurement_temperature 160.0(10)
_cell_measurement_theta_max 27.5
_cell_measurement_theta_min 2.0
_cell_volume 1819.97(9)
_computing_cell_refinement 'DENZO-SMN (Otwinowski & Minor, 1997)'
_computing_data_collection 'COLLECT (Nonius, 2000)'
_computing_data_reduction 'DENZO-SMN and SCALEPACK (Otwinowski & Minor, 1997)'
_computing_molecular_graphics 'ORTEP-3 (Farrugia, 1997)'
_computing_publication_material SHELXL97
_computing_structure_refinement 'SHELXL97 (Sheldrick, 1997)'
_computing_structure_solution 'SIR92 (Altomare <i>et al.</i>,  1994)'
_diffrn_ambient_temperature 160.0(10)
_diffrn_detector_area_resol_mean 9
_diffrn_measured_fraction_theta_full 0.997
_diffrn_measured_fraction_theta_max 0.997
_diffrn_measurement_device_type 'Nonius KappaCCD area-detector'
_diffrn_measurement_method '\f and \w scans with \k offsets'
_diffrn_radiation_monochromator 'horizontally mounted graphite crystal'
_diffrn_radiation_source 'Nonius FR590 sealed tube generator'
_diffrn_radiation_type 'Mo K\a'
_diffrn_radiation_wavelength 0.71073
_diffrn_reflns_av_R_equivalents 0.0830
_diffrn_reflns_av_sigmaI/netI 0.0544
_diffrn_reflns_limit_h_max 17
_diffrn_reflns_limit_h_min -17
_diffrn_reflns_limit_k_max 22
_diffrn_reflns_limit_k_min -22
_diffrn_reflns_limit_l_max 10
_diffrn_reflns_limit_l_min -10
_diffrn_reflns_number 24581
_diffrn_reflns_theta_full 27.47
_diffrn_reflns_theta_max 27.47
_diffrn_reflns_theta_min 2.89
_diffrn_standards_decay_% 0
_diffrn_standards_number 0
_exptl_absorpt_coefficient_mu 0.089
_exptl_absorpt_correction_type none
_exptl_crystal_colour colourless
_exptl_crystal_density_diffrn 1.374
_exptl_crystal_density_method 'not measured'
_exptl_crystal_description prism
_exptl_crystal_F_000 784
_exptl_crystal_size_max 0.25
_exptl_crystal_size_mid 0.18
_exptl_crystal_size_min 0.13
_refine_diff_density_max 0.296
_refine_diff_density_min -0.283
_refine_ls_extinction_coef 0.082(5)
_refine_ls_extinction_expression Fc^*^=kFc[1+0.001xFc^2^\l^3^/sin(2\q)]^-1/4^
_refine_ls_extinction_method 'SHELXL97 (Sheldrick, 1997)'
_refine_ls_goodness_of_fit_ref 1.051
_refine_ls_hydrogen_treatment constr
_refine_ls_matrix_type full
_refine_ls_number_parameters 263
_refine_ls_number_reflns 2230
_refine_ls_number_restraints 1
_refine_ls_restrained_S_all 1.050
_refine_ls_R_factor_all 0.0637
_refine_ls_R_factor_gt 0.0450
_refine_ls_shift/su_max 0.000
_refine_ls_shift/su_mean 0.000
_refine_ls_structure_factor_coef Fsqd
_refine_ls_weighting_details 'calc w = 1/[\s^2^(Fo^2^)+(0.0551P)^2^] where P=(Fo^2^+2Fc^2^)/3'
_refine_ls_weighting_scheme calc
_refine_ls_wR_factor_gt 0.0906
_refine_ls_wR_factor_ref 0.0991
_reflns_number_gt 1743
_reflns_number_total 2230
_reflns_threshold_expression I>2\s(I)
_cod_data_source_file lh2229.cif
_cod_data_source_block I
_cod_database_code 2211504
_cod_database_fobs_code 2211504

loop_
_symmetry_equiv_pos_as_xyz
'x, y, z'
'-x, -y, z+1/2'
'-x+1/2, y+1/2, z+1/2'
'x+1/2, -y+1/2, z'

loop_
_atom_site_type_symbol
_atom_site_label
_atom_site_fract_x
_atom_site_fract_y
_atom_site_fract_z
_atom_site_U_iso_or_equiv
_atom_site_adp_type
_atom_site_calc_flag
_atom_site_refinement_flags
_atom_site_occupancy
F F1 0.09588(11) 0.45783(9) 0.7073(2) 0.0562(5) Uani d . 1
O O10 0.50617(12) 0.50377(10) 0.1700(2) 0.0343(4) Uani d . 1
C C1 0.29453(15) 0.61608(13) 0.0077(3) 0.0292(5) Uani d . 1
C C2 0.33818(17) 0.69192(13) 0.0093(3) 0.0326(6) Uani d . 1
C C3 0.43494(17) 0.70034(14) 0.0677(4) 0.0374(6) Uani d . 1
H H3 0.4635 0.7507 0.0707 0.045 Uiso calc R 1
C C4 0.48825(17) 0.63787(13) 0.1199(3) 0.0349(6) Uani d . 1
H H4 0.5536 0.6443 0.1585 0.042 Uiso calc R 1
C C5 0.55694(17) 0.37441(14) 0.1328(3) 0.0352(6) Uani d . 1
H H5 0.6196 0.3901 0.1721 0.042 Uiso calc R 1
C C6 0.54019(17) 0.29950(15) 0.0866(3) 0.0379(6) Uani d . 1
H H6 0.5911 0.2623 0.0979 0.045 Uiso calc R 1
C C7 0.44815(16) 0.27546(13) 0.0217(3) 0.0335(6) Uani d . 1
C C8 0.37054(16) 0.33081(13) 0.0146(3) 0.0291(5) Uani d . 1
C C9 0.30733(15) 0.46997(12) 0.0795(3) 0.0274(5) Uani d . 1
H H9 0.2620 0.4615 -0.0200 0.033 Uiso calc R 1
C C11 0.48043(16) 0.42848(12) 0.1219(3) 0.0293(5) Uani d . 1
C C12 0.38833(15) 0.40940(13) 0.0705(3) 0.0284(5) Uani d . 1
C C13 0.35074(16) 0.55103(12) 0.0645(3) 0.0283(5) Uani d . 1
C C14 0.44511(16) 0.56358(13) 0.1159(3) 0.0309(6) Uani d . 1
C C15 0.19711(15) 0.60979(13) -0.0501(3) 0.0324(6) Uani d . 1
H H15 0.1670 0.5600 -0.0537 0.039 Uiso calc R 1
C C16 0.14510(19) 0.67383(14) -0.1009(3) 0.0385(6) Uani d . 1
H H16 0.0795 0.6679 -0.1384 0.046 Uiso calc R 1
C C17 0.18735(19) 0.74791(14) -0.0983(4) 0.0399(6) Uani d . 1
H H17 0.1506 0.7922 -0.1329 0.048 Uiso calc R 1
C C18 0.28173(19) 0.75621(14) -0.0458(3) 0.0391(6) Uani d . 1
H H18 0.3104 0.8066 -0.0463 0.047 Uiso calc R 1
C C19 0.43151(19) 0.19875(15) -0.0364(4) 0.0414(6) Uani d . 1
H H19 0.4834 0.1620 -0.0327 0.050 Uiso calc R 1
C C20 0.34281(19) 0.17611(15) -0.0976(3) 0.0416(6) Uani d . 1
H H20 0.3331 0.1242 -0.1366 0.050 Uiso calc R 1
C C21 0.26623(19) 0.22981(14) -0.1025(3) 0.0377(6) Uani d . 1
H H21 0.2042 0.2139 -0.1443 0.045 Uiso calc R 1
C C22 0.27922(16) 0.30494(14) -0.0482(3) 0.0325(6) Uani d . 1
H H22 0.2260 0.3403 -0.0526 0.039 Uiso calc R 1
C C23 0.24879(16) 0.46364(12) 0.2481(3) 0.0271(5) Uani d . 1
C C24 0.29703(16) 0.46886(13) 0.4068(4) 0.0314(6) Uani d . 1
H H24 0.3661 0.4737 0.4086 0.038 Uiso calc R 1
C C25 0.24639(17) 0.46710(14) 0.5612(4) 0.0354(6) Uani d . 1
H H25 0.2797 0.4705 0.6686 0.043 Uiso calc R 1
C C26 0.14685(19) 0.46034(13) 0.5551(4) 0.0372(6) Uani d . 1
C C27 0.09597(17) 0.45515(13) 0.4027(4) 0.0381(6) Uani d . 1
H H27 0.0269 0.4509 0.4028 0.046 Uiso calc R 1
C C28 0.14751(17) 0.45629(12) 0.2483(4) 0.0327(6) Uani d . 1
H H28 0.1134 0.4520 0.1418 0.039 Uiso calc R 1

loop_
_atom_site_aniso_label
_atom_site_aniso_U_11
_atom_site_aniso_U_22
_atom_site_aniso_U_33
_atom_site_aniso_U_12
_atom_site_aniso_U_13
_atom_site_aniso_U_23
F1 0.0548(10) 0.0651(11) 0.0487(10) -0.0094(8) 0.0271(8) -0.0099(9)
O10 0.0304(8) 0.0344(9) 0.0381(11) -0.0018(6) -0.0047(8) -0.0007(7)
C1 0.0352(12) 0.0281(12) 0.0243(12) -0.0032(9) 0.0031(10) 0.0004(10)
C2 0.0390(13) 0.0314(12) 0.0274(13) -0.0037(10) 0.0069(11) -0.0004(11)
C3 0.0448(14) 0.0328(13) 0.0345(14) -0.0114(11) 0.0066(13) -0.0033(12)
C4 0.0325(12) 0.0385(14) 0.0337(13) -0.0085(10) 0.0011(11) -0.0024(12)
C5 0.0296(12) 0.0414(14) 0.0347(13) 0.0002(10) -0.0001(11) 0.0049(12)
C6 0.0363(13) 0.0425(15) 0.0347(15) 0.0089(11) 0.0019(11) 0.0084(12)
C7 0.0385(13) 0.0321(13) 0.0300(14) 0.0032(10) 0.0064(11) 0.0026(11)
C8 0.0338(12) 0.0315(12) 0.0219(12) 0.0010(9) 0.0035(10) 0.0023(10)
C9 0.0285(12) 0.0278(12) 0.0257(13) -0.0016(9) -0.0026(10) 0.0006(10)
C11 0.0306(12) 0.0303(13) 0.0270(11) -0.0025(10) 0.0014(10) -0.0020(11)
C12 0.0314(11) 0.0312(12) 0.0226(11) -0.0003(9) 0.0018(10) 0.0019(10)
C13 0.0308(11) 0.0283(12) 0.0258(11) -0.0024(9) 0.0040(10) 0.0013(10)
C14 0.0335(12) 0.0319(13) 0.0274(12) 0.0001(10) 0.0004(11) -0.0007(11)
C15 0.0355(13) 0.0293(12) 0.0326(14) -0.0017(10) -0.0002(11) 0.0011(11)
C16 0.0447(14) 0.0349(14) 0.0360(14) 0.0035(11) -0.0036(12) 0.0046(12)
C17 0.0534(16) 0.0336(14) 0.0325(14) 0.0057(11) 0.0007(12) 0.0040(12)
C18 0.0563(16) 0.0275(13) 0.0334(15) -0.0035(11) 0.0045(13) 0.0024(11)
C19 0.0529(15) 0.0327(13) 0.0386(16) 0.0080(12) 0.0063(13) 0.0005(12)
C20 0.0584(16) 0.0310(13) 0.0356(14) -0.0034(12) 0.0003(14) -0.0039(12)
C21 0.0471(14) 0.0350(14) 0.0309(13) -0.0033(11) 0.0010(12) -0.0028(12)
C22 0.0355(12) 0.0325(13) 0.0295(14) -0.0001(10) 0.0009(11) -0.0018(11)
C23 0.0270(12) 0.0214(13) 0.0328(13) 0.0002(9) 0.0007(10) 0.0008(10)
C24 0.0284(12) 0.0339(13) 0.0319(14) -0.0041(9) -0.0007(11) -0.0002(12)
C25 0.0386(14) 0.0357(15) 0.0320(14) -0.0059(11) 0.0040(12) -0.0033(12)
C26 0.0421(14) 0.0320(13) 0.0375(14) -0.0017(11) 0.0161(13) -0.0033(12)
C27 0.0300(13) 0.0305(14) 0.0536(17) -0.0012(10) 0.0076(13) -0.0007(13)
C28 0.0300(12) 0.0286(13) 0.0394(14) 0.0005(10) -0.0007(11) 0.0018(12)

loop_
_atom_type_symbol
_atom_type_description
_atom_type_scat_dispersion_real
_atom_type_scat_dispersion_imag
_atom_type_scat_source
C C 0.0033 0.0016 'International Tables Vol C Tables 4.2.6.8 and 6.1.1.4'
H H 0.0000 0.0000 'International Tables Vol C Tables 4.2.6.8 and 6.1.1.4'
O O 0.0106 0.0060 'International Tables Vol C Tables 4.2.6.8 and 6.1.1.4'
F F 0.0171 0.0103 'International Tables Vol C Tables 4.2.6.8 and 6.1.1.4'

loop_
_geom_angle_atom_site_label_1
_geom_angle_atom_site_label_2
_geom_angle_atom_site_label_3
_geom_angle
C14 O10 C11 116.96(18)
C15 C1 C13 123.26(19)
C15 C1 C2 117.8(2)
C13 C1 C2 118.89(19)
C3 C2 C18 122.1(2)
C3 C2 C1 119.3(2)
C18 C2 C1 118.6(2)
C4 C3 C2 121.4(2)
C4 C3 H3 119.3
C2 C3 H3 119.3
C3 C4 C14 118.9(2)
C3 C4 H4 120.6
C14 C4 H4 120.6
C6 C5 C11 119.1(2)
C6 C5 H5 120.5
C11 C5 H5 120.5
C5 C6 C7 121.3(2)
C5 C6 H6 119.3
C7 C6 H6 119.3
C19 C7 C6 121.9(2)
C19 C7 C8 119.3(2)
C6 C7 C8 118.8(2)
C22 C8 C7 117.6(2)
C22 C8 C12 123.2(2)
C7 C8 C12 119.1(2)
C13 C9 C12 109.68(17)
C13 C9 C23 109.53(18)
C12 C9 C23 111.81(18)
C13 C9 H9 108.6
C12 C9 H9 108.6
C23 C9 H9 108.6
C12 C11 O10 122.4(2)
C12 C11 C5 123.4(2)
O10 C11 C5 114.16(19)
C11 C12 C8 118.06(19)
C11 C12 C9 119.84(19)
C8 C12 C9 122.07(18)
C14 C13 C1 118.44(19)
C14 C13 C9 119.5(2)
C1 C13 C9 121.98(19)
C13 C14 O10 122.68(19)
C13 C14 C4 123.1(2)
O10 C14 C4 114.2(2)
C16 C15 C1 121.5(2)
C16 C15 H15 119.3
C1 C15 H15 119.3
C15 C16 C17 120.8(2)
C15 C16 H16 119.6
C17 C16 H16 119.6
C18 C17 C16 119.5(2)
C18 C17 H17 120.2
C16 C17 H17 120.2
C17 C18 C2 121.8(2)
C17 C18 H18 119.1
C2 C18 H18 119.1
C20 C19 C7 121.5(2)
C20 C19 H19 119.3
C7 C19 H19 119.3
C19 C20 C21 119.5(2)
C19 C20 H20 120.3
C21 C20 H20 120.3
C22 C21 C20 121.0(2)
C22 C21 H21 119.5
C20 C21 H21 119.5
C21 C22 C8 121.1(2)
C21 C22 H22 119.4
C8 C22 H22 119.4
C28 C23 C24 118.4(2)
C28 C23 C9 121.9(2)
C24 C23 C9 119.66(18)
C25 C24 C23 121.4(2)
C25 C24 H24 119.3
C23 C24 H24 119.3
C26 C25 C24 118.2(2)
C26 C25 H25 120.9
C24 C25 H25 120.9
F1 C26 C25 118.8(2)
F1 C26 C27 118.5(2)
C25 C26 C27 122.7(2)
C26 C27 C28 118.7(2)
C26 C27 H27 120.7
C28 C27 H27 120.7
C27 C28 C23 120.6(3)
C27 C28 H28 119.7
C23 C28 H28 119.7

loop_
_geom_bond_atom_site_label_1
_geom_bond_atom_site_label_2
_geom_bond_distance
F1 C26 1.369(3)
O10 C14 1.389(3)
O10 C11 1.390(3)
C1 C15 1.412(3)
C1 C13 1.426(3)
C1 C2 1.433(3)
C2 C3 1.408(3)
C2 C18 1.414(3)
C3 C4 1.359(3)
C3 H3 0.9500
C4 C14 1.406(3)
C4 H4 0.9500
C5 C6 1.354(3)
C5 C11 1.403(3)
C5 H5 0.9500
C6 C7 1.419(3)
C6 H6 0.9500
C7 C19 1.410(3)
C7 C8 1.427(3)
C8 C22 1.414(3)
C8 C12 1.437(3)
C9 C13 1.518(3)
C9 C12 1.523(3)
C9 C23 1.535(3)
C9 H9 1.0000
C11 C12 1.363(3)
C13 C14 1.370(3)
C15 C16 1.368(3)
C15 H15 0.9500
C16 C17 1.397(3)
C16 H16 0.9500
C17 C18 1.363(3)
C17 H17 0.9500
C18 H18 0.9500
C19 C20 1.361(4)
C19 H19 0.9500
C20 C21 1.397(4)
C20 H20 0.9500
C21 C22 1.368(3)
C21 H21 0.9500
C22 H22 0.9500
C23 C28 1.394(3)
C23 C24 1.397(3)
C24 C25 1.382(4)
C24 H24 0.9500
C25 C26 1.370(3)
C25 H25 0.9500
C26 C27 1.373(4)
C27 C28 1.387(4)
C27 H27 0.9500
C28 H28 0.9500

loop_
_geom_torsion_atom_site_label_1
_geom_torsion_atom_site_label_2
_geom_torsion_atom_site_label_3
_geom_torsion_atom_site_label_4
_geom_torsion
C15 C1 C2 C3 179.4(2)
C13 C1 C2 C3 -0.3(3)
C15 C1 C2 C18 0.3(3)
C13 C1 C2 C18 -179.5(2)
C18 C2 C3 C4 -179.9(3)
C1 C2 C3 C4 1.1(4)
C2 C3 C4 C14 -0.3(4)
C11 C5 C6 C7 2.3(4)
C5 C6 C7 C19 176.2(2)
C5 C6 C7 C8 -3.6(4)
C19 C7 C8 C22 1.2(3)
C6 C7 C8 C22 -179.0(2)
C19 C7 C8 C12 -178.7(2)
C6 C7 C8 C12 1.1(3)
C14 O10 C11 C12 -19.0(3)
C14 O10 C11 C5 161.6(2)
C6 C5 C11 C12 1.6(4)
C6 C5 C11 O10 -179.1(2)
O10 C11 C12 C8 176.8(2)
C5 C11 C12 C8 -4.0(4)
O10 C11 C12 C9 -5.4(3)
C5 C11 C12 C9 173.9(2)
C22 C8 C12 C11 -177.4(2)
C7 C8 C12 C11 2.5(3)
C22 C8 C12 C9 4.8(3)
C7 C8 C12 C9 -175.3(2)
C13 C9 C12 C11 26.9(3)
C23 C9 C12 C11 -94.8(2)
C13 C9 C12 C8 -155.3(2)
C23 C9 C12 C8 82.9(3)
C15 C1 C13 C14 179.2(2)
C2 C1 C13 C14 -1.1(3)
C15 C1 C13 C9 -4.5(4)
C2 C1 C13 C9 175.3(2)
C12 C9 C13 C14 -26.5(3)
C23 C9 C13 C14 96.5(2)
C12 C9 C13 C1 157.2(2)
C23 C9 C13 C1 -79.8(3)
C1 C13 C14 O10 -178.7(2)
C9 C13 C14 O10 4.8(3)
C1 C13 C14 C4 1.9(4)
C9 C13 C14 C4 -174.5(2)
C11 O10 C14 C13 19.3(3)
C11 O10 C14 C4 -161.2(2)
C3 C4 C14 C13 -1.2(4)
C3 C4 C14 O10 179.3(2)
C13 C1 C15 C16 178.9(2)
C2 C1 C15 C16 -0.8(3)
C1 C15 C16 C17 0.4(4)
C15 C16 C17 C18 0.5(4)
C16 C17 C18 C2 -1.1(4)
C3 C2 C18 C17 -178.4(3)
C1 C2 C18 C17 0.7(4)
C6 C7 C19 C20 179.6(3)
C8 C7 C19 C20 -0.6(4)
C7 C19 C20 C21 -0.3(4)
C19 C20 C21 C22 0.5(4)
C20 C21 C22 C8 0.1(4)
C7 C8 C22 C21 -1.0(4)
C12 C8 C22 C21 178.9(2)
C13 C9 C23 C28 111.8(2)
C12 C9 C23 C28 -126.4(2)
C13 C9 C23 C24 -65.3(2)
C12 C9 C23 C24 56.5(3)
C28 C23 C24 C25 -0.2(3)
C9 C23 C24 C25 176.9(2)
C23 C24 C25 C26 -0.2(3)
C24 C25 C26 F1 179.4(2)
C24 C25 C26 C27 0.1(4)
F1 C26 C27 C28 -178.9(2)
C25 C26 C27 C28 0.4(3)
C26 C27 C28 C23 -0.9(3)
C24 C23 C28 C27 0.8(3)
C9 C23 C28 C27 -176.31(19)

loop_
_cod_related_entry_id
_cod_related_entry_database
_cod_related_entry_code
1 ChemSpider 21125881
